data_7151585
loop_
_publ_author_name
'DiMartino, Gianluca'
'Hursthouse, Michael B.'
'Light, Mark E.'
'Percy, Jonathan M.'
'Spencer, Neil S.'
'Tolley, Malcolm'

_publ_section_title
;
 Syntheses of selectively fluorinated cyclodecenones: the first
 deployment of the neutral oxy-Cope rearrangement in organofluorine
 chemistry
;
_journal_issue 24
_journal_name_full 'Organic &amp;  Biomolecular Chemistry'
_journal_page_first 4423
_journal_paper_doi 10.1039/b311261f
_journal_volume 1
_journal_year 2003
_chemical_formula_sum 'C10 H10 F6 O'
_chemical_formula_weight 260.18
_chemical_name_systematic
;
?
;
_space_group_IT_number 2
_symmetry_cell_setting triclinic
_symmetry_space_group_name_Hall '-P 1'
_symmetry_space_group_name_H-M 'P -1'
_atom_sites_solution_hydrogens geom
_atom_sites_solution_primary direct
_atom_sites_solution_secondary difmap
_audit_creation_method SHELXL-97
_cell_angle_alpha 80.90(3)
_cell_angle_beta 87.03(3)
_cell_angle_gamma 78.66(3)
_cell_formula_units_Z 2
_cell_length_a 5.9960(10)
_cell_length_b 8.007(2)
_cell_length_c 11.386(2)
_cell_measurement_reflns_used 6510
_cell_measurement_temperature 150(2)
_cell_measurement_theta_max 25.99
_cell_measurement_theta_min 2.96
_cell_volume 529.1(2)
_computing_cell_refinement 'DENZO (Otwinowski and MInor, 1997)'
_computing_data_collection 'COLLECT (Hooft, 1998)'
_computing_data_reduction 'DENZO, COLLECT, MAXUS (Mackay et al., 1998)'
_computing_molecular_graphics 'CAMERON (Watkin, et al., 1993)'
_computing_publication_material 'WINGX (Farrugia, 1998)'
_computing_structure_refinement 'SHELXL-97 (Sheldrick, 1997)'
_computing_structure_solution 'SHELXS-97 (Sheldrick, 1990)'
_diffrn_ambient_temperature 150(2)
_diffrn_detector_area_resol_mean 9.091
_diffrn_measured_fraction_theta_full 0.987
_diffrn_measured_fraction_theta_max 0.987
_diffrn_measurement_device_type 'Bruker Nonius Kappa CCD Area detector'
_diffrn_measurement_method '\f and \w scans to fill the asymmetric unit'
_diffrn_radiation_monochromator graphite
_diffrn_radiation_source 'Bruker Nonius FR591 Rotating anode'
_diffrn_radiation_type MoK\a
_diffrn_radiation_wavelength 0.71073
_diffrn_reflns_av_R_equivalents 0.0578
_diffrn_reflns_av_sigmaI/netI 0.0407
_diffrn_reflns_limit_h_max 7
_diffrn_reflns_limit_h_min -7
_diffrn_reflns_limit_k_max 9
_diffrn_reflns_limit_k_min -9
_diffrn_reflns_limit_l_max 14
_diffrn_reflns_limit_l_min -14
_diffrn_reflns_number 6510
_diffrn_reflns_theta_full 25.99
_diffrn_reflns_theta_max 25.99
_diffrn_reflns_theta_min 2.96
_exptl_absorpt_coefficient_mu 0.175
_exptl_absorpt_correction_T_max 0.956
_exptl_absorpt_correction_T_min 0.876
_exptl_absorpt_correction_type multi-scan
_exptl_absorpt_process_details 'SORTAV (Blessing, 1997)'
_exptl_crystal_colour Colourless
_exptl_crystal_density_diffrn 1.633
_exptl_crystal_density_method 'not measured'
_exptl_crystal_description Block
_exptl_crystal_F_000 264
_exptl_crystal_size_max 0.30
_exptl_crystal_size_mid 0.30
_exptl_crystal_size_min 0.20
_refine_diff_density_max 0.286
_refine_diff_density_min -0.240
_refine_diff_density_rms 0.050
_refine_ls_extinction_coef 0.030(13)
_refine_ls_extinction_expression Fc^*^=kFc[1+0.001xFc^2^\l^3^/sin(2\q)]^-1/4^
_refine_ls_extinction_method SHELXL
_refine_ls_goodness_of_fit_ref 1.059
_refine_ls_hydrogen_treatment mixed
_refine_ls_matrix_type full
_refine_ls_number_parameters 195
_refine_ls_number_reflns 2053
_refine_ls_number_restraints 0
_refine_ls_restrained_S_all 1.059
_refine_ls_R_factor_all 0.0493
_refine_ls_R_factor_gt 0.0425
_refine_ls_shift/su_max 0.000
_refine_ls_shift/su_mean 0.000
_refine_ls_structure_factor_coef Fsqd
_refine_ls_weighting_details 'calc w=1/[\s^2^(Fo^2^)+(0.0771P)^2^+0.0653P] where P=(Fo^2^+2Fc^2^)/3'
_refine_ls_weighting_scheme calc
_refine_ls_wR_factor_gt 0.1189
_refine_ls_wR_factor_ref 0.1248
_reflns_number_gt 1748
_reflns_number_total 2053
_reflns_threshold_expression >2sigma(I)
_cod_data_source_file b311261f.txt
_cod_data_source_block 24b
_cod_depositor_comments
;
The following automatic conversions were performed:
'_symmetry_cell_setting' value 'Triclinic' changed to 'triclinic'
according to '/home/saulius/struct/CIF-dictionaries/cif_core.dic'
dictionary named 'cif_core.dic' version 2.4.1 from
2010-06-29.

'_exptl_absorpt_correction_type' value 'Multi-scan' changed
to 'multi-scan' according to
'/home/saulius/struct/CIF-dictionaries/cif_core.dic' dictionary named
'cif_core.dic' version 2.4.1 from 2010-06-29.

Automatic conversion script
Id: cif_fix_enum 1527 2010-12-29 10:47:43Z saulius 
;
_cod_original_cell_volume 529.10(18)
_cod_original_sg_symbol_H-M P-1
_cod_database_code 7151585

loop_
_symmetry_equiv_pos_as_xyz
'x, y, z'
'-x, -y, -z'

loop_
_atom_site_label
_atom_site_type_symbol
_atom_site_fract_x
_atom_site_fract_y
_atom_site_fract_z
_atom_site_U_iso_or_equiv
_atom_site_adp_type
_atom_site_occupancy
_atom_site_symmetry_multiplicity
_atom_site_calc_flag
_atom_site_refinement_flags
_atom_site_disorder_assembly
_atom_site_disorder_group
F1 F 0.96873(14) 0.09052(12) 0.36697(8) 0.0394(3) Uani 1 1 d . . .
F2 F 0.60111(16) 0.32553(12) 0.30209(9) 0.0459(3) Uani 1 1 d . . .
F3 F 0.38468(14) 0.13370(13) 0.32201(9) 0.0428(3) Uani 1 1 d . . .
F4 F 0.84218(19) 0.19003(14) 0.12750(9) 0.0529(3) Uani 1 1 d . . .
F5 F 0.4771(2) 0.24555(15) 0.09690(9) 0.0631(4) Uani 1 1 d . . .
F6 F 0.45684(17) -0.09156(14) 0.15244(10) 0.0519(3) Uani 1 1 d . . .
O1 O 0.60814(19) -0.21027(15) 0.40594(10) 0.0406(3) Uani 1 1 d . . .
C1 C 0.7588(2) 0.04270(19) 0.38523(13) 0.0293(4) Uani 1 1 d . . .
H1 H 0.698(3) 0.073(2) 0.4636(16) 0.038(4) Uiso 1 1 d . . .
C2 C 0.5982(2) 0.15885(19) 0.29307(13) 0.0315(4) Uani 1 1 d . . .
C3 C 0.6446(3) 0.1364(2) 0.16149(14) 0.0388(4) Uani 1 1 d . . .
C4 C 0.6615(3) -0.0438(2) 0.13898(13) 0.0360(4) Uani 1 1 d . . .
C5 C 0.8512(3) -0.1526(2) 0.12260(13) 0.0368(4) Uani 1 1 d . . .
H5 H 0.995(3) -0.107(2) 0.1147(16) 0.039(4) Uiso 1 1 d . . .
C6 C 0.8723(3) -0.3420(2) 0.12446(15) 0.0439(4) Uani 1 1 d . . .
H6A H 0.904(3) -0.366(3) 0.0410(18) 0.051(5) Uiso 1 1 d . . .
H6B H 0.721(4) -0.378(3) 0.1499(19) 0.052(5) Uiso 1 1 d . . .
C7 C 1.0609(3) -0.4444(2) 0.20693(16) 0.0437(4) Uani 1 1 d . . .
H7A H 1.203(3) -0.407(2) 0.1821(17) 0.045(5) Uiso 1 1 d . . .
H7B H 1.080(4) -0.561(3) 0.1954(19) 0.061(6) Uiso 1 1 d . . .
C8 C 1.0190(3) -0.4361(2) 0.33958(15) 0.0416(4) Uani 1 1 d . . .
H8A H 0.879(4) -0.482(3) 0.3661(18) 0.055(6) Uiso 1 1 d . . .
H8B H 1.145(4) -0.525(3) 0.3846(18) 0.054(5) Uiso 1 1 d . . .
C9 C 1.0142(3) -0.2599(2) 0.37651(14) 0.0356(4) Uani 1 1 d . . .
H9A H 1.070(4) -0.274(3) 0.4535(19) 0.055(6) Uiso 1 1 d . . .
H9B H 1.116(3) -0.194(2) 0.3250(17) 0.040(5) Uiso 1 1 d . . .
C10 C 0.7799(2) -0.15186(19) 0.38652(12) 0.0298(3) Uani 1 1 d . . .

loop_
_atom_site_aniso_label
_atom_site_aniso_U_11
_atom_site_aniso_U_22
_atom_site_aniso_U_33
_atom_site_aniso_U_23
_atom_site_aniso_U_13
_atom_site_aniso_U_12
F1 0.0240(5) 0.0458(6) 0.0526(6) -0.0117(4) -0.0010(4) -0.0137(4)
F2 0.0466(6) 0.0350(6) 0.0566(6) -0.0136(4) -0.0007(5) -0.0041(4)
F3 0.0204(4) 0.0558(6) 0.0535(6) -0.0167(5) 0.0021(4) -0.0045(4)
F4 0.0633(7) 0.0480(6) 0.0477(6) -0.0044(4) 0.0195(5) -0.0188(5)
F5 0.0765(8) 0.0530(7) 0.0477(6) -0.0049(5) -0.0228(6) 0.0201(6)
F6 0.0384(6) 0.0622(7) 0.0606(7) -0.0226(5) -0.0092(5) -0.0103(5)
O1 0.0365(6) 0.0435(7) 0.0455(6) -0.0093(5) 0.0091(5) -0.0172(5)
C1 0.0205(7) 0.0392(9) 0.0316(7) -0.0111(6) 0.0022(6) -0.0101(6)
C2 0.0234(7) 0.0332(8) 0.0393(8) -0.0110(6) 0.0024(6) -0.0049(6)
C3 0.0383(9) 0.0397(9) 0.0339(8) -0.0010(6) -0.0036(7) 0.0002(7)
C4 0.0361(8) 0.0449(9) 0.0270(7) -0.0070(6) -0.0051(6) -0.0052(7)
C5 0.0417(9) 0.0416(9) 0.0251(7) -0.0050(6) 0.0013(6) -0.0037(7)
C6 0.0537(10) 0.0416(10) 0.0358(8) -0.0123(7) -0.0033(8) -0.0017(8)
C7 0.0468(10) 0.0368(9) 0.0442(9) -0.0113(7) -0.0001(8) 0.0039(7)
C8 0.0481(10) 0.0334(9) 0.0398(8) -0.0043(7) -0.0062(7) 0.0011(7)
C9 0.0337(8) 0.0392(9) 0.0333(8) -0.0065(6) -0.0064(6) -0.0028(6)
C10 0.0298(7) 0.0371(8) 0.0237(6) -0.0056(6) -0.0002(6) -0.0084(6)

loop_
_atom_type_symbol
_atom_type_description
_atom_type_scat_dispersion_real
_atom_type_scat_dispersion_imag
_atom_type_scat_source
C C 0.0033 0.0016 'International Tables Vol C Tables 4.2.6.8 and 6.1.1.4'
H H 0.0000 0.0000 'International Tables Vol C Tables 4.2.6.8 and 6.1.1.4'
O O 0.0106 0.0060 'International Tables Vol C Tables 4.2.6.8 and 6.1.1.4'
F F 0.0171 0.0103 'International Tables Vol C Tables 4.2.6.8 and 6.1.1.4'

loop_
_geom_angle_atom_site_label_1
_geom_angle_atom_site_label_2
_geom_angle_atom_site_label_3
_geom_angle
_geom_angle_site_symmetry_1
_geom_angle_site_symmetry_3
_geom_angle_publ_flag
F1 C1 C2 107.41(12) . . ?
F1 C1 C10 111.12(12) . . ?
C2 C1 C10 115.60(12) . . ?
F1 C1 H1 107.4(10) . . ?
C2 C1 H1 105.3(10) . . ?
C10 C1 H1 109.5(10) . . ?
F3 C2 F2 106.92(11) . . ?
F3 C2 C1 108.03(12) . . ?
F2 C2 C1 108.38(12) . . ?
F3 C2 C3 107.81(12) . . ?
F2 C2 C3 107.67(13) . . ?
C1 C2 C3 117.57(12) . . ?
F4 C3 F5 107.07(13) . . ?
F4 C3 C4 109.55(13) . . ?
F5 C3 C4 111.18(14) . . ?
F4 C3 C2 107.43(13) . . ?
F5 C3 C2 107.51(13) . . ?
C4 C3 C2 113.82(13) . . ?
C5 C4 F6 122.61(16) . . ?
C5 C4 C3 125.70(16) . . ?
F6 C4 C3 111.19(14) . . ?
C4 C5 C6 125.56(17) . . ?
C4 C5 H5 117.4(11) . . ?
C6 C5 H5 116.9(11) . . ?
C5 C6 C7 111.29(15) . . ?
C5 C6 H6A 107.9(12) . . ?
C7 C6 H6A 110.8(12) . . ?
C5 C6 H6B 110.1(12) . . ?
C7 C6 H6B 110.4(12) . . ?
H6A C6 H6B 106.2(17) . . ?
C8 C7 C6 116.03(15) . . ?
C8 C7 H7A 109.0(12) . . ?
C6 C7 H7A 109.1(11) . . ?
C8 C7 H7B 108.3(13) . . ?
C6 C7 H7B 107.0(14) . . ?
H7A C7 H7B 107.0(17) . . ?
C7 C8 C9 115.32(14) . . ?
C7 C8 H8A 109.0(12) . . ?
C9 C8 H8A 112.3(12) . . ?
C7 C8 H8B 107.4(11) . . ?
C9 C8 H8B 109.1(12) . . ?
H8A C8 H8B 102.9(17) . . ?
C10 C9 C8 114.78(13) . . ?
C10 C9 H9A 103.2(13) . . ?
C8 C9 H9A 109.7(13) . . ?
C10 C9 H9B 110.9(10) . . ?
C8 C9 H9B 111.7(10) . . ?
H9A C9 H9B 105.7(16) . . ?
O1 C10 C9 124.09(14) . . ?
O1 C10 C1 117.27(13) . . ?
C9 C10 C1 118.31(12) . . ?

loop_
_geom_bond_atom_site_label_1
_geom_bond_atom_site_label_2
_geom_bond_distance
_geom_bond_site_symmetry_2
_geom_bond_publ_flag
F1 C1 1.3823(15) . ?
F2 C2 1.3582(18) . ?
F3 C2 1.3510(16) . ?
F4 C3 1.355(2) . ?
F5 C3 1.3572(19) . ?
F6 C4 1.3499(19) . ?
O1 C10 1.2088(18) . ?
C1 C2 1.529(2) . ?
C1 C10 1.536(2) . ?
C1 H1 0.996(18) . ?
C2 C3 1.542(2) . ?
C3 C4 1.488(2) . ?
C4 C5 1.314(2) . ?
C5 C6 1.494(2) . ?
C5 H5 0.993(19) . ?
C6 C7 1.528(2) . ?
C6 H6A 1.00(2) . ?
C6 H6B 1.02(2) . ?
C7 C8 1.528(2) . ?
C7 H7A 0.97(2) . ?
C7 H7B 0.95(2) . ?
C8 C9 1.530(2) . ?
C8 H8A 1.00(2) . ?
C8 H8B 1.03(2) . ?
C9 C10 1.507(2) . ?
C9 H9A 0.94(2) . ?
C9 H9B 0.991(19) . ?
